data_4344385
loop_
_publ_author_name
'Liao, J.-H.'
'Li, J.'
'Kanatzidis, M.G.'

_publ_section_title
;
 Anion-anion interactions involving the (Mo3 Se13)2cluster. Synthesis and
 characterization of (Me4 N)2 Mo3 Se13, K2 Mo3 Se12.5 O0.5, and K6 Mo6
 Se27 (H2 O)6
;
_journal_name_full 'Inorganic Chemistry'
_journal_page_first 2658
_journal_page_last 2670
_journal_volume 34
_journal_year 1995
_chemical_formula_sum 'C8 H24 Mo3 N2 Se13'
_chemical_name_systematic '((C H3)4 N)2 ((Se2)3 Se (Mo Se2)3)'
_space_group_IT_number 157
_symmetry_space_group_name_Hall 'P 3 -2'
_symmetry_space_group_name_H-M 'P 3 1 m'
_cell_angle_alpha 90
_cell_angle_beta 90
_cell_angle_gamma 120
_cell_formula_units_Z 1
_cell_length_a 11.578
_cell_length_b 11.578
_cell_length_c 6.11
_cell_volume 709.315
_citation_journal_id_ASTM INOCAJ
_cod_data_source_file Liao_INOCAJ_1995_1774.cif
_cod_data_source_block C8H24Mo3N2Se13
_cod_depositor_comments
;
 Marking attached hydrogen atoms.

 Antanas Vaitkus,
 2017-07-12
;
_cod_original_cell_volume 709.3147
_cod_database_code 4344385

loop_
_symmetry_equiv_pos_as_xyz
x,y,z
-y,x-y,z
-x+y,-x,z
y,x,z
-x,-x+y,z
x-y,-y,z

loop_
_atom_site_label
_atom_site_type_symbol
_atom_site_fract_x
_atom_site_fract_y
_atom_site_fract_z
_atom_site_occupancy
_atom_site_U_iso_or_equiv
_atom_site_attached_hydrogens
Se1 Se-2 0 0 0.827 1 0.0 0
Se2 Se-1 -0.2596 0 0.562 1 0.0 0
Se3 Se-1 -0.1719 0 0.2265 1 0.0 0
Se4 Se-1 0 0.3585 0.423 1 0.0 0
Se5 Se-1 0 0.3057 0.79 1 0.0 0
Mo1 Mo+4 0 0.1388 0.5262 1 0.0 0
N1 N-3 0.3333 0.6667 0.014 1 0.0 0
C1 C-2 0.3333 0.6667 0.74 1 0.0 3
C2 C-2 0.208 0.657 0.055 1 0.0 3
